data_8107009
loop_
_publ_author_name
'Li, Guo-Xing'

_publ_section_title
;
 Crystal structure of
 (1-((1-benzylpyrrolidin-2-yl-\kN)methyl)-3-isopropyl-1H-imidazol-2(3H)-ylidene--\kC)dibromidopalladium(II),
 C18H25Br2N3Pd
;
_journal_issue 3
_journal_name_full 'Zeitschrift f\"ur Kristallographie - New Crystal Structures'
_journal_page_first 795
_journal_page_last 796
_journal_paper_doi 10.1515/ncrs-2015-0271
_journal_volume 231
_journal_year 2016
_chemical_absolute_configuration .
_chemical_formula_sum 'C18 H25 Br2 N3 Pd'
_chemical_formula_weight 549.63
_space_group_IT_number 19
_space_group_name_Hall 'P 2ac 2ab'
_space_group_name_H-M_alt 'P 21 21 21'
_symmetry_cell_setting orthorhombic
_symmetry_space_group_name_H-M 'P 21 21 21'
_atom_sites_solution_hydrogens geom
_atom_sites_solution_primary direct
_atom_sites_solution_secondary difmap
_cell_angle_alpha 90
_cell_angle_beta 90
_cell_angle_gamma 90
_cell_formula_units_Z 4
_cell_length_a 9.8678(4)
_cell_length_b 13.8740(6)
_cell_length_c 14.7557(6)
_cell_measurement_reflns_used 9861
_cell_measurement_temperature 173(2)
_cell_measurement_theta_max 28.275
_cell_measurement_theta_min 2.483
_cell_volume 2020.14(15)
_computing_cell_refinement 'Bruker SMART'
_computing_data_collection 'Bruker SMART'
_computing_data_reduction 'Bruker SAINT'
_computing_molecular_graphics 'Bruker SHELXTL'
_computing_publication_material 'Bruker SHELXTL'
_computing_structure_refinement 'SHELXL-97 (Sheldrick, 1997)'
_computing_structure_solution 'SHELXS-97 (Sheldrick, 1990)'
_diffrn_ambient_temperature 173(2)
_diffrn_measured_fraction_theta_full 0.990
_diffrn_measured_fraction_theta_max 0.990
_diffrn_measurement_device_type 'Bruker APEX II area-detector diffractometer'
_diffrn_measurement_method '\f and \w scans'
_diffrn_radiation_monochromator graphite
_diffrn_radiation_source 'fine-focus sealed tube'
_diffrn_radiation_type MoK\a
_diffrn_radiation_wavelength 0.71073
_diffrn_reflns_av_R_equivalents 0.0254
_diffrn_reflns_av_sigmaI/netI 0.0248
_diffrn_reflns_limit_h_max 11
_diffrn_reflns_limit_h_min -11
_diffrn_reflns_limit_k_max 16
_diffrn_reflns_limit_k_min -16
_diffrn_reflns_limit_l_max 17
_diffrn_reflns_limit_l_min -15
_diffrn_reflns_number 23213
_diffrn_reflns_theta_full 25.01
_diffrn_reflns_theta_max 25.01
_diffrn_reflns_theta_min 2.01
_exptl_absorpt_coefficient_mu 4.879
_exptl_absorpt_correction_T_max 0.7264
_exptl_absorpt_correction_T_min 0.2726
_exptl_absorpt_correction_type multi-scan
_exptl_crystal_colour yellow
_exptl_crystal_density_diffrn 1.807
_exptl_crystal_density_method 'not measured'
_exptl_crystal_description block
_exptl_crystal_F_000 1080
_exptl_crystal_size_max 0.36
_exptl_crystal_size_mid 0.10
_exptl_crystal_size_min 0.07
_refine_diff_density_max 0.695
_refine_diff_density_min -0.249
_refine_diff_density_rms 0.061
_refine_ls_abs_structure_details 'Flack H D (1983), Acta Cryst. A39, 876-881'
_refine_ls_abs_structure_Flack 0.045(6)
_refine_ls_extinction_method none
_refine_ls_goodness_of_fit_ref 1.088
_refine_ls_hydrogen_treatment constr
_refine_ls_matrix_type full
_refine_ls_number_parameters 217
_refine_ls_number_reflns 3540
_refine_ls_number_restraints 0
_refine_ls_restrained_S_all 1.088
_refine_ls_R_factor_all 0.0194
_refine_ls_R_factor_gt 0.0182
_refine_ls_shift/su_max 0.001
_refine_ls_shift/su_mean 0.000
_refine_ls_structure_factor_coef Fsqd
_refine_ls_weighting_details 'calc w=1/[\s^2^(Fo^2^)+(0.0196P)^2^+0.8014P] where P=(Fo^2^+2Fc^2^)/3'
_refine_ls_weighting_scheme calc
_refine_ls_wR_factor_gt 0.0443
_refine_ls_wR_factor_ref 0.0445
_reflns_number_gt 3421
_reflns_number_total 3540
_reflns_threshold_expression >2sigma(I)
_cod_data_source_file suppl_ncrs-2015-0271_suppl.cif
_cod_data_source_block z
_cod_depositor_comments
;
The following automatic conversions were performed:

data item '_symmetry_cell_setting' value 'Orthorhombic' was changed
to 'orthorhombic' in accordance with the built-in table derived from
the CIF Core dictionary named 'cif_core.dic' version 2.4.5 last
updated on 2014-11-21.

Automatic conversion script
Id: cif_fix_values 8738 2021-04-28 16:35:53Z antanas 
;
_cod_original_sg_symbol_H-M P2(1)2(1)2(1)
_cod_database_code 8107009

loop_
_symmetry_equiv_pos_as_xyz
'x, y, z'
'-x+1/2, -y, z+1/2'
'-x, y+1/2, -z+1/2'
'x+1/2, -y+1/2, -z'

loop_
_atom_site_label
_atom_site_type_symbol
_atom_site_fract_x
_atom_site_fract_y
_atom_site_fract_z
_atom_site_U_iso_or_equiv
_atom_site_adp_type
_atom_site_occupancy
_atom_site_symmetry_multiplicity
_atom_site_calc_flag
_atom_site_refinement_flags
_atom_site_disorder_assembly
_atom_site_disorder_group
Pd1 Pd 0.85023(2) 0.399924(15) 0.929806(15) 0.01987(6) Uani 1 1 d . . .
Br1 Br 0.61132(3) 0.42440(2) 0.87687(3) 0.03601(9) Uani 1 1 d . . .
Br2 Br 0.90137(4) 0.33418(2) 0.78171(2) 0.03219(9) Uani 1 1 d . . .
N1 N 1.1585(3) 0.42810(18) 0.92493(18) 0.0284(6) Uani 1 1 d . . .
N2 N 1.0837(3) 0.35209(18) 1.04117(17) 0.0281(6) Uani 1 1 d . . .
N3 N 0.7957(3) 0.42821(17) 1.06695(19) 0.0249(5) Uani 1 1 d . . .
C1 C 1.2686(3) 0.4055(3) 0.9780(3) 0.0395(9) Uani 1 1 d . . .
H1A H 1.3606 0.4205 0.9652 0.047 Uiso 1 1 calc R . .
C2 C 1.2225(4) 0.3585(3) 1.0511(3) 0.0366(9) Uani 1 1 d . . .
H2A H 1.2749 0.3344 1.1001 0.044 Uiso 1 1 calc R . .
C3 C 1.0433(3) 0.3944(2) 0.9635(2) 0.0244(7) Uani 1 1 d . . .
C4 C 0.9886(4) 0.3194(2) 1.1092(2) 0.0338(8) Uani 1 1 d . . .
H4A H 1.0389 0.2937 1.1619 0.041 Uiso 1 1 calc R . .
H4B H 0.9326 0.2666 1.0839 0.041 Uiso 1 1 calc R . .
C5 C 0.8971(4) 0.4009(2) 1.1399(2) 0.0313(7) Uani 1 1 d . . .
H5A H 0.9530 0.4583 1.1565 0.038 Uiso 1 1 calc R . .
C6 C 0.8117(5) 0.3683(3) 1.2227(3) 0.0487(11) Uani 1 1 d . . .
H6A H 0.8380 0.3024 1.2417 0.058 Uiso 1 1 calc R . .
H6B H 0.8260 0.4127 1.2744 0.058 Uiso 1 1 calc R . .
C7 C 0.6657(5) 0.3701(3) 1.1933(3) 0.0509(11) Uani 1 1 d . . .
H7A H 0.6202 0.4298 1.2140 0.061 Uiso 1 1 calc R . .
H7B H 0.6159 0.3137 1.2174 0.061 Uiso 1 1 calc R . .
C8 C 0.6735(4) 0.3666(2) 1.0910(2) 0.0357(9) Uani 1 1 d . . .
H8A H 0.5900 0.3931 1.0635 0.043 Uiso 1 1 calc R . .
H8B H 0.6860 0.2995 1.0696 0.043 Uiso 1 1 calc R . .
C9 C 0.7532(4) 0.5322(2) 1.0797(3) 0.0346(8) Uani 1 1 d . . .
H9A H 0.6670 0.5428 1.0469 0.042 Uiso 1 1 calc R . .
H9B H 0.7356 0.5434 1.1449 0.042 Uiso 1 1 calc R . .
C10 C 0.8555(3) 0.6053(2) 1.0473(2) 0.0265(7) Uani 1 1 d . . .
C11 C 0.9417(5) 0.6504(3) 1.1060(3) 0.0500(11) Uani 1 1 d . . .
H11A H 0.9406 0.6332 1.1683 0.060 Uiso 1 1 calc R . .
C12 C 1.0304(5) 0.7206(3) 1.0763(3) 0.0661(14) Uani 1 1 d . . .
H12A H 1.0932 0.7485 1.1175 0.079 Uiso 1 1 calc R . .
C13 C 1.0280(5) 0.7502(3) 0.9872(3) 0.0569(12) Uani 1 1 d . . .
H13A H 1.0872 0.7997 0.9668 0.068 Uiso 1 1 calc R . .
C14 C 0.9395(4) 0.7074(2) 0.9285(3) 0.0408(9) Uani 1 1 d . . .
H14A H 0.9365 0.7278 0.8670 0.049 Uiso 1 1 calc R . .
C15 C 0.8541(4) 0.6347(2) 0.9578(2) 0.0297(7) Uani 1 1 d . . .
H15A H 0.7940 0.6049 0.9161 0.036 Uiso 1 1 calc R . .
C16 C 1.1691(4) 0.4863(3) 0.8410(2) 0.0370(8) Uani 1 1 d . . .
H16A H 1.0756 0.5020 0.8195 0.044 Uiso 1 1 calc R . .
C17 C 1.2428(4) 0.5800(3) 0.8615(4) 0.0576(12) Uani 1 1 d . . .
H17A H 1.1937 0.6153 0.9088 0.086 Uiso 1 1 calc R . .
H17B H 1.2474 0.6194 0.8065 0.086 Uiso 1 1 calc R . .
H17C H 1.3348 0.5657 0.8827 0.086 Uiso 1 1 calc R . .
C18 C 1.2410(4) 0.4287(4) 0.7672(3) 0.0494(11) Uani 1 1 d . . .
H18A H 1.2465 0.4675 0.7118 0.074 Uiso 1 1 calc R . .
H18B H 1.1902 0.3695 0.7549 0.074 Uiso 1 1 calc R . .
H18C H 1.3327 0.4122 0.7876 0.074 Uiso 1 1 calc R . .

loop_
_atom_site_aniso_label
_atom_site_aniso_U_11
_atom_site_aniso_U_22
_atom_site_aniso_U_33
_atom_site_aniso_U_23
_atom_site_aniso_U_13
_atom_site_aniso_U_12
Pd1 0.01908(11) 0.02036(10) 0.02016(12) 0.00063(9) 0.00258(9) 0.00179(9)
Br1 0.01938(16) 0.04029(18) 0.0484(2) 0.00169(15) -0.00061(15) -0.00236(13)
Br2 0.03430(19) 0.04184(18) 0.02044(17) -0.00416(14) -0.00142(14) 0.00944(14)
N1 0.0219(13) 0.0362(13) 0.0270(15) -0.0008(12) -0.0001(13) 0.0069(11)
N2 0.0371(16) 0.0263(13) 0.0209(14) -0.0010(11) -0.0063(12) 0.0095(12)
N3 0.0309(14) 0.0183(11) 0.0254(14) -0.0012(11) 0.0114(12) -0.0032(10)
C1 0.0223(17) 0.044(2) 0.052(2) -0.008(2) -0.0097(16) 0.0089(17)
C2 0.036(2) 0.0353(18) 0.038(2) -0.0053(16) -0.0116(17) 0.0145(15)
C3 0.0274(16) 0.0249(15) 0.0208(16) -0.0048(13) -0.0005(13) 0.0075(14)
C4 0.053(2) 0.0249(16) 0.0236(18) 0.0037(13) -0.0050(16) 0.0024(15)
C5 0.0498(19) 0.0242(14) 0.0200(16) -0.0035(13) 0.0056(15) -0.0089(15)
C6 0.077(3) 0.047(2) 0.022(2) -0.0014(16) 0.012(2) -0.020(2)
C7 0.075(3) 0.0378(19) 0.040(2) -0.0035(16) 0.032(2) -0.020(2)
C8 0.041(2) 0.0277(15) 0.038(2) 0.0008(14) 0.0157(16) -0.0125(15)
C9 0.046(2) 0.0208(14) 0.037(2) -0.0043(15) 0.0204(17) 0.0043(13)
C10 0.0353(17) 0.0170(12) 0.0271(17) -0.0038(12) 0.0038(14) 0.0008(14)
C11 0.090(3) 0.0357(19) 0.0240(19) 0.0022(15) -0.011(2) -0.019(2)
C12 0.095(4) 0.058(3) 0.045(3) 0.002(2) -0.030(3) -0.047(3)
C13 0.073(3) 0.043(2) 0.055(3) 0.009(2) -0.005(2) -0.036(2)
C14 0.059(2) 0.0336(17) 0.0293(19) 0.0065(17) 0.0010(18) -0.0092(16)
C15 0.0365(19) 0.0270(15) 0.0254(17) 0.0010(12) -0.0049(15) 0.0007(14)
C16 0.0248(18) 0.048(2) 0.038(2) 0.0114(16) 0.0061(16) 0.0050(16)
C17 0.048(2) 0.048(3) 0.076(3) 0.015(2) 0.002(2) -0.006(2)
C18 0.040(2) 0.075(3) 0.033(2) 0.004(2) 0.0114(18) 0.007(2)

loop_
_atom_type_symbol
_atom_type_description
_atom_type_scat_dispersion_real
_atom_type_scat_dispersion_imag
_atom_type_scat_source
C C 0.0033 0.0016 'International Tables Vol C Tables 4.2.6.8 and 6.1.1.4'
H H 0.0000 0.0000 'International Tables Vol C Tables 4.2.6.8 and 6.1.1.4'
N N 0.0061 0.0033 'International Tables Vol C Tables 4.2.6.8 and 6.1.1.4'
Br Br -0.2901 2.4595 'International Tables Vol C Tables 4.2.6.8 and 6.1.1.4'
Pd Pd -0.9988 1.0072 'International Tables Vol C Tables 4.2.6.8 and 6.1.1.4'

loop_
_geom_angle_atom_site_label_1
_geom_angle_atom_site_label_2
_geom_angle_atom_site_label_3
_geom_angle
_geom_angle_site_symmetry_1
_geom_angle_site_symmetry_3
C3 Pd1 N3 90.65(11) . .
C3 Pd1 Br2 90.68(9) . .
N3 Pd1 Br2 168.34(6) . .
C3 Pd1 Br1 173.33(10) . .
N3 Pd1 Br1 91.92(7) . .
Br2 Pd1 Br1 88.041(14) . .
C3 N1 C1 110.2(3) . .
C3 N1 C16 126.7(3) . .
C1 N1 C16 123.0(3) . .
C3 N2 C2 110.9(3) . .
C3 N2 C4 122.3(3) . .
C2 N2 C4 126.2(3) . .
C9 N3 C5 109.4(3) . .
C9 N3 C8 106.7(3) . .
C5 N3 C8 102.5(2) . .
C9 N3 Pd1 111.3(2) . .
C5 N3 Pd1 117.47(18) . .
C8 N3 Pd1 108.56(19) . .
C2 C1 N1 107.5(3) . .
C2 C1 H1A 126.3 . .
N1 C1 H1A 126.3 . .
C1 C2 N2 106.4(3) . .
C1 C2 H2A 126.8 . .
N2 C2 H2A 126.8 . .
N2 C3 N1 105.0(3) . .
N2 C3 Pd1 121.2(2) . .
N1 C3 Pd1 133.8(2) . .
N2 C4 C5 111.1(3) . .
N2 C4 H4A 109.4 . .
C5 C4 H4A 109.4 . .
N2 C4 H4B 109.4 . .
C5 C4 H4B 109.4 . .
H4A C4 H4B 108.0 . .
C4 C5 N3 111.5(2) . .
C4 C5 C6 110.0(3) . .
N3 C5 C6 105.9(3) . .
C4 C5 H5A 109.8 . .
N3 C5 H5A 109.8 . .
C6 C5 H5A 109.8 . .
C7 C6 C5 106.7(3) . .
C7 C6 H6A 110.4 . .
C5 C6 H6A 110.4 . .
C7 C6 H6B 110.4 . .
C5 C6 H6B 110.4 . .
H6A C6 H6B 108.6 . .
C6 C7 C8 103.8(3) . .
C6 C7 H7A 111.0 . .
C8 C7 H7A 111.0 . .
C6 C7 H7B 111.0 . .
C8 C7 H7B 111.0 . .
H7A C7 H7B 109.0 . .
C7 C8 N3 104.8(3) . .
C7 C8 H8A 110.8 . .
N3 C8 H8A 110.8 . .
C7 C8 H8B 110.8 . .
N3 C8 H8B 110.8 . .
H8A C8 H8B 108.9 . .
C10 C9 N3 114.5(3) . .
C10 C9 H9A 108.6 . .
N3 C9 H9A 108.6 . .
C10 C9 H9B 108.6 . .
N3 C9 H9B 108.6 . .
H9A C9 H9B 107.6 . .
C11 C10 C15 118.5(3) . .
C11 C10 C9 121.6(3) . .
C15 C10 C9 119.7(3) . .
C10 C11 C12 121.1(4) . .
C10 C11 H11A 119.4 . .
C12 C11 H11A 119.4 . .
C13 C12 C11 120.1(4) . .
C13 C12 H12A 119.9 . .
C11 C12 H12A 119.9 . .
C14 C13 C12 119.1(4) . .
C14 C13 H13A 120.4 . .
C12 C13 H13A 120.4 . .
C13 C14 C15 120.5(4) . .
C13 C14 H14A 119.7 . .
C15 C14 H14A 119.7 . .
C10 C15 C14 120.5(3) . .
C10 C15 H15A 119.7 . .
C14 C15 H15A 119.7 . .
N1 C16 C17 109.4(3) . .
N1 C16 C18 110.1(3) . .
C17 C16 C18 111.6(3) . .
N1 C16 H16A 108.5 . .
C17 C16 H16A 108.5 . .
C18 C16 H16A 108.5 . .
C16 C17 H17A 109.5 . .
C16 C17 H17B 109.5 . .
H17A C17 H17B 109.5 . .
C16 C17 H17C 109.5 . .
H17A C17 H17C 109.5 . .
H17B C17 H17C 109.5 . .
C16 C18 H18A 109.5 . .
C16 C18 H18B 109.5 . .
H18A C18 H18B 109.5 . .
C16 C18 H18C 109.5 . .
H18A C18 H18C 109.5 . .
H18B C18 H18C 109.5 . .

loop_
_geom_bond_atom_site_label_1
_geom_bond_atom_site_label_2
_geom_bond_distance
_geom_bond_site_symmetry_2
Pd1 C3 1.970(3) .
Pd1 N3 2.130(3) .
Pd1 Br2 2.4211(4) .
Pd1 Br1 2.5066(4) .
N1 C3 1.355(4) .
N1 C1 1.376(4) .
N1 C16 1.482(4) .
N2 C3 1.348(4) .
N2 C2 1.380(5) .
N2 C4 1.447(4) .
N3 C9 1.514(4) .
N3 C5 1.518(4) .
N3 C8 1.521(4) .
C1 C2 1.341(5) .
C1 H1A 0.9500 .
C2 H2A 0.9500 .
C4 C5 1.516(5) .
C4 H4A 0.9900 .
C4 H4B 0.9900 .
C5 C6 1.552(5) .
C5 H5A 1.0000 .
C6 C7 1.505(7) .
C6 H6A 0.9900 .
C6 H6B 0.9900 .
C7 C8 1.512(5) .
C7 H7A 0.9900 .
C7 H7B 0.9900 .
C8 H8A 0.9900 .
C8 H8B 0.9900 .
C9 C10 1.509(4) .
C9 H9A 0.9900 .
C9 H9B 0.9900 .
C10 C11 1.366(5) .
C10 C15 1.382(4) .
C11 C12 1.381(6) .
C11 H11A 0.9500 .
C12 C13 1.378(7) .
C12 H12A 0.9500 .
C13 C14 1.366(6) .
C13 H13A 0.9500 .
C14 C15 1.383(5) .
C14 H14A 0.9500 .
C15 H15A 0.9500 .
C16 C17 1.520(5) .
C16 C18 1.525(5) .
C16 H16A 1.0000 .
C17 H17A 0.9800 .
C17 H17B 0.9800 .
C17 H17C 0.9800 .
C18 H18A 0.9800 .
C18 H18B 0.9800 .
C18 H18C 0.9800 .

loop_
_geom_torsion_atom_site_label_1
_geom_torsion_atom_site_label_2
_geom_torsion_atom_site_label_3
_geom_torsion_atom_site_label_4
_geom_torsion
_geom_torsion_site_symmetry_1
_geom_torsion_site_symmetry_2
_geom_torsion_site_symmetry_3
_geom_torsion_site_symmetry_4
C3 Pd1 N3 C9 106.8(2) . . . .
Br2 Pd1 N3 C9 -156.7(3) . . . .
Br1 Pd1 N3 C9 -67.0(2) . . . .
C3 Pd1 N3 C5 -20.5(2) . . . .
Br2 Pd1 N3 C5 76.1(4) . . . .
Br1 Pd1 N3 C5 165.70(19) . . . .
C3 Pd1 N3 C8 -136.1(2) . . . .
Br2 Pd1 N3 C8 -39.5(5) . . . .
Br1 Pd1 N3 C8 50.1(2) . . . .
C3 N1 C1 C2 -0.8(4) . . . .
C16 N1 C1 C2 175.8(3) . . . .
N1 C1 C2 N2 0.6(4) . . . .
C3 N2 C2 C1 -0.2(4) . . . .
C4 N2 C2 C1 -170.7(3) . . . .
C2 N2 C3 N1 -0.3(3) . . . .
C4 N2 C3 N1 170.6(3) . . . .
C2 N2 C3 Pd1 -178.9(2) . . . .
C4 N2 C3 Pd1 -8.0(4) . . . .
C1 N1 C3 N2 0.7(3) . . . .
C16 N1 C3 N2 -175.8(3) . . . .
C1 N1 C3 Pd1 179.0(3) . . . .
C16 N1 C3 Pd1 2.6(5) . . . .
N3 Pd1 C3 N2 39.7(2) . . . .
Br2 Pd1 C3 N2 -128.7(2) . . . .
Br1 Pd1 C3 N2 152.4(6) . . . .
N3 Pd1 C3 N1 -138.4(3) . . . .
Br2 Pd1 C3 N1 53.2(3) . . . .
Br1 Pd1 C3 N1 -25.7(10) . . . .
C3 N2 C4 C5 -56.2(4) . . . .
C2 N2 C4 C5 113.3(4) . . . .
N2 C4 C5 N3 71.5(3) . . . .
N2 C4 C5 C6 -171.3(3) . . . .
C9 N3 C5 C4 -154.3(3) . . . .
C8 N3 C5 C4 92.7(3) . . . .
Pd1 N3 C5 C4 -26.1(3) . . . .
C9 N3 C5 C6 86.1(3) . . . .
C8 N3 C5 C6 -26.9(3) . . . .
Pd1 N3 C5 C6 -145.7(2) . . . .
C4 C5 C6 C7 -116.2(3) . . . .
N3 C5 C6 C7 4.4(4) . . . .
C5 C6 C7 C8 20.2(4) . . . .
C6 C7 C8 N3 -37.6(4) . . . .
C9 N3 C8 C7 -74.8(4) . . . .
C5 N3 C8 C7 40.1(3) . . . .
Pd1 N3 C8 C7 165.1(2) . . . .
C5 N3 C9 C10 77.5(4) . . . .
C8 N3 C9 C10 -172.3(3) . . . .
Pd1 N3 C9 C10 -54.1(4) . . . .
N3 C9 C10 C11 -99.3(4) . . . .
N3 C9 C10 C15 87.1(4) . . . .
C15 C10 C11 C12 -3.2(6) . . . .
C9 C10 C11 C12 -176.8(4) . . . .
C10 C11 C12 C13 3.6(8) . . . .
C11 C12 C13 C14 -1.7(8) . . . .
C12 C13 C14 C15 -0.6(7) . . . .
C11 C10 C15 C14 0.9(5) . . . .
C9 C10 C15 C14 174.6(3) . . . .
C13 C14 C15 C10 1.0(6) . . . .
C3 N1 C16 C17 123.2(4) . . . .
C1 N1 C16 C17 -52.9(4) . . . .
C3 N1 C16 C18 -113.8(4) . . . .
C1 N1 C16 C18 70.1(4) . . . .
